data_7243775
loop_
_publ_author_name
'Okayasu, Misaki'
'Kikkawa, Shoko'
'Hikawa, Hidemasa'
'Azumaya, Isao'

_publ_section_title
;
 Relationship between crystal shape and unit cell shape: crystal shape
 modification via co-crystallization toward SXRD-suitable crystals
;
_journal_issue 44
_journal_name_full CrystEngComm
_journal_page_first 7760
_journal_page_last 7770
_journal_paper_doi 10.1039/D1CE00897H
_journal_volume 23
_journal_year 2021
_chemical_formula_moiety 'C23 H18 F3 N3 O2 S'
_chemical_formula_sum 'C23 H18 F3 N3 O2 S'
_chemical_formula_weight 457.47
_space_group_crystal_system triclinic
_space_group_IT_number 2
_space_group_name_Hall '-P 1'
_space_group_name_H-M_alt 'P -1'
_atom_sites_solution_hydrogens geom
_atom_sites_solution_primary direct
_atom_sites_solution_secondary difmap
_audit_update_record
;
2021-06-02 deposited with the CCDC.	2021-10-28 downloaded from the CCDC.
;
_cell_angle_alpha 82.9508(16)
_cell_angle_beta 83.6918(18)
_cell_angle_gamma 76.4332(18)
_cell_formula_units_Z 4
_cell_length_a 8.24874(18)
_cell_length_b 9.01497(18)
_cell_length_c 29.4840(6)
_cell_measurement_reflns_used 25146
_cell_measurement_temperature 93
_cell_measurement_theta_max 29.06
_cell_measurement_theta_min 2.81
_cell_volume 2107.72(8)
_computing_cell_refinement 'CrysAlisPro 1.171.38.43 (Rigaku OD, 2015)'
_computing_data_collection 'CrysAlisPro 1.171.38.43 (Rigaku OD, 2015)'
_computing_data_reduction 'CrysAlisPro 1.171.38.43 (Rigaku OD, 2015)'
_computing_molecular_graphics 'CrystalStructure 4.3'
_computing_publication_material 'CrystalStructure 4.3 (Rigaku, 2019)'
_computing_structure_refinement 'SHELXL Version 2018/3 (Sheldrick, 2008)'
_computing_structure_solution 'SHELXT Version 2018/2 (Sheldrick, 2014)'
_diffrn_ambient_temperature 93
_diffrn_detector_area_resol_mean 5.811
_diffrn_measured_fraction_theta_full 0.997
_diffrn_measured_fraction_theta_max 0.997
_diffrn_measurement_device_type 'Rigaku XtaLAB P200'
_diffrn_measurement_method \w
_diffrn_radiation_type 'Mo K\a'
_diffrn_radiation_wavelength 0.71073
_diffrn_reflns_av_R_equivalents 0.0554
_diffrn_reflns_av_unetI/netI 0.0362
_diffrn_reflns_Laue_measured_fraction_full 0.997
_diffrn_reflns_Laue_measured_fraction_max 0.997
_diffrn_reflns_limit_h_max 10
_diffrn_reflns_limit_h_min -10
_diffrn_reflns_limit_k_max 11
_diffrn_reflns_limit_k_min -11
_diffrn_reflns_limit_l_max 37
_diffrn_reflns_limit_l_min -38
_diffrn_reflns_number 70682
_diffrn_reflns_point_group_measured_fraction_full 0.997
_diffrn_reflns_point_group_measured_fraction_max 0.997
_diffrn_reflns_theta_full 25.242
_diffrn_reflns_theta_max 27.499
_diffrn_reflns_theta_min 2.586
_diffrn_standards_number 0
_exptl_absorpt_coefficient_mu 0.206
_exptl_absorpt_correction_T_max 0.986
_exptl_absorpt_correction_T_min 0.850
_exptl_absorpt_correction_type multi-scan
_exptl_absorpt_process_details
;
CrysAlisPro 1.171.38.43 (Rigaku Oxford Diffraction, 2015)
Empirical absorption correction using spherical harmonics,
 implemented in SCALE3 ABSPACK scaling algorithm.
;
_exptl_crystal_colour colorless
_exptl_crystal_density_diffrn 1.442
_exptl_crystal_density_method 'not measured'
_exptl_crystal_description prism
_exptl_crystal_F_000 944.00
_exptl_crystal_size_max 0.260
_exptl_crystal_size_mid 0.130
_exptl_crystal_size_min 0.070
_refine_diff_density_max 0.37
_refine_diff_density_min -0.43
_refine_ls_extinction_method none
_refine_ls_goodness_of_fit_ref 1.104
_refine_ls_hydrogen_treatment refxyz
_refine_ls_number_parameters 611
_refine_ls_number_reflns 9659
_refine_ls_number_restraints 18
_refine_ls_R_factor_all 0.0604
_refine_ls_R_factor_gt 0.0484
_refine_ls_shift/su_max 0.001
_refine_ls_structure_factor_coef Fsqd
_refine_ls_weighting_details 'w = 1/[\s^2^(Fo^2^)+(0.0303P)^2^+3.3504P] where P=(Fo^2^+2Fc^2^)/3'
_refine_ls_weighting_scheme calc
_refine_ls_wR_factor_gt 0.1213
_refine_ls_wR_factor_ref 0.1257
_reflns_Friedel_coverage 0.000
_reflns_number_gt 7960
_reflns_number_total 9659
_reflns_threshold_expression F^2^>2.0\s(F^2^)
_cod_data_source_file d1ce00897h2.cif
_cod_data_source_block mfu352-3
_cod_depositor_comments 'Adding full bibliography for 7243759--7243776.cif.'
_cod_database_code 7243775

loop_
_space_group_symop_id
_space_group_symop_operation_xyz
1 +X,+Y,+Z
2 -X,-Y,-Z

loop_
_atom_site_label
_atom_site_type_symbol
_atom_site_fract_x
_atom_site_fract_y
_atom_site_fract_z
_atom_site_U_iso_or_equiv
_atom_site_adp_type
_atom_site_occupancy
_atom_site_site_symmetry_order
_atom_site_calc_flag
_atom_site_refinement_flags_posn
_atom_site_refinement_flags_adp
_atom_site_refinement_flags_occupancy
_atom_site_disorder_assembly
_atom_site_disorder_group
S1 S 0.78926(6) 0.11514(6) 0.61509(2) 0.01620(12) Uani 1 1 d . . . . .
S2 S 0.69253(7) 0.73026(6) 0.87689(2) 0.01813(12) Uani 1 1 d . . . . .
F2 F 0.28810(18) 0.20264(18) 0.80661(5) 0.0310(3) Uani 1 1 d . . . . .
F3 F 0.13251(18) 0.36226(19) 0.76012(5) 0.0346(4) Uani 1 1 d . . . . .
O1 O 0.7600(2) 0.23042(18) 0.57691(5) 0.0215(3) Uani 1 1 d . . . . .
F1 F 0.3230(2) 0.43222(19) 0.79107(6) 0.0395(4) Uani 1 1 d . . . . .
O2 O 0.95324(19) 0.06664(19) 0.63110(6) 0.0224(4) Uani 1 1 d . . . . .
O4 O 0.8579(2) 0.70020(19) 0.85415(6) 0.0243(4) Uani 1 1 d . . . . .
O3 O 0.6461(2) 0.62479(19) 0.91345(6) 0.0247(4) Uani 1 1 d . . . . .
N1 N 0.7315(2) -0.0314(2) 0.59969(6) 0.0174(4) Uani 1 1 d . . . . .
H1 H 0.644(3) 0.003(3) 0.5842(9) 0.021 Uiso 1 1 d . U . . .
N2 N 0.4395(2) 0.1093(2) 0.54787(6) 0.0205(4) Uani 1 1 d . . . . .
N4 N 0.6589(2) 0.8947(2) 0.89868(7) 0.0184(4) Uani 1 1 d . . . . .
H4 H 0.566(4) 0.908(3) 0.9145(9) 0.022 Uiso 1 1 d . U . . .
F4 F 0.0402(7) 0.8858(7) 0.75133(18) 0.0573(16) Uani 0.790(9) 1 d . . P A 1
F6 F 0.1997(4) 0.7068(4) 0.71593(13) 0.0474(9) Uani 0.790(9) 1 d . . P A 1
N5 N 0.3387(3) 0.9277(2) 0.95394(7) 0.0262(4) Uani 1 1 d . . . . .
N6 N -0.2603(3) 0.5331(2) 1.07298(8) 0.0281(5) Uani 1 1 d . . . . .
N3 N -0.1996(3) 0.4897(2) 0.40186(7) 0.0264(5) Uani 1 1 d . . . . .
F5 F 0.2293(4) 0.9344(5) 0.69897(11) 0.0568(13) Uani 0.790(9) 1 d . . P A 1
C44 C -0.0305(3) 0.6997(3) 1.02624(8) 0.0188(4) Uani 1 1 d . . . . .
C30 C 0.5494(3) 0.7562(2) 0.83451(7) 0.0165(4) Uani 1 1 d . . . . .
C1 C 0.7239(3) -0.1660(2) 0.63024(7) 0.0171(4) Uani 1 1 d . . . . .
C11 C 0.5750(3) 0.1859(3) 0.74252(8) 0.0193(4) Uani 1 1 d . . . . .
H11 H 0.604250 0.162665 0.773282 0.023 Uiso 1 1 calc R U . . .
C39 C 0.0946(3) 0.7806(3) 1.00135(8) 0.0189(4) Uani 1 1 d . . . . .
C12 C 0.6923(3) 0.1408(3) 0.70650(8) 0.0187(4) Uani 1 1 d . . . . .
H12 H 0.802378 0.085743 0.712308 0.022 Uiso 1 1 calc R U . . .
C29 C 0.5768(3) 1.1688(3) 0.87989(8) 0.0200(5) Uani 1 1 d . . . . .
H29 H 0.472802 1.167598 0.897156 0.024 Uiso 1 1 calc R U . . .
C10 C 0.4138(3) 0.2656(3) 0.73321(8) 0.0186(4) Uani 1 1 d . . . . .
C15 C 0.1601(3) 0.1482(3) 0.52535(8) 0.0199(5) Uani 1 1 d . . . . .
H15 H 0.054975 0.120202 0.530263 0.024 Uiso 1 1 calc R U . . .
C31 C 0.3900(3) 0.7298(2) 0.84765(8) 0.0180(4) Uani 1 1 d . . . . .
H31 H 0.361001 0.693706 0.878418 0.022 Uiso 1 1 calc R U . . .
C24 C 0.6944(3) 1.0317(3) 0.87445(7) 0.0173(4) Uani 1 1 d . . . . .
C16 C 0.1872(3) 0.2605(2) 0.49001(7) 0.0164(4) Uani 1 1 d . . . . .
C32 C 0.2749(3) 0.7570(3) 0.81505(8) 0.0209(5) Uani 1 1 d . . . . .
H32 H 0.166120 0.738780 0.823264 0.025 Uiso 1 1 calc R U . . .
C9 C 0.3696(3) 0.3029(3) 0.68851(8) 0.0209(5) Uani 1 1 d . . . . .
H9 H 0.259757 0.358682 0.682656 0.025 Uiso 1 1 calc R U . . .
C7 C 0.6466(3) 0.1771(2) 0.66193(7) 0.0162(4) Uani 1 1 d . . . . .
C45 C -0.0279(3) 0.6524(3) 1.07311(8) 0.0243(5) Uani 1 1 d . . . . .
H45 H 0.051955 0.676279 1.090293 0.029 Uiso 1 1 calc R U . . .
C38 C 0.0680(3) 0.8672(3) 0.95914(8) 0.0211(5) Uani 1 1 d . . . . .
H38 H -0.034130 0.878076 0.945655 0.025 Uiso 1 1 calc R U . . .
C35 C 0.5953(3) 0.8073(3) 0.78972(8) 0.0203(5) Uani 1 1 d . . . . .
H35 H 0.704885 0.823154 0.781291 0.024 Uiso 1 1 calc R U . . .
C21 C 0.0536(3) 0.3400(2) 0.45979(7) 0.0165(4) Uani 1 1 d . . . . .
C22 C 0.0560(3) 0.4817(3) 0.43557(8) 0.0202(5) Uani 1 1 d . . . . .
H22 H 0.143889 0.531251 0.438145 0.024 Uiso 1 1 calc R U . . .
C42 C -0.2638(3) 0.5809(3) 1.02819(9) 0.0260(5) Uani 1 1 d . . . . .
H42 H -0.346857 0.557290 1.012142 0.031 Uiso 1 1 calc R U . . .
C17 C 0.3444(3) 0.2955(3) 0.48532(8) 0.0202(5) Uani 1 1 d . . . . .
H17 H 0.369082 0.372405 0.462318 0.024 Uiso 1 1 calc R U . . .
C40 C 0.2466(3) 0.7718(3) 1.01938(8) 0.0237(5) Uani 1 1 d . . . . .
H40 H 0.270452 0.715334 1.048174 0.028 Uiso 1 1 calc R U . . .
C37 C 0.1913(3) 0.9369(3) 0.93714(8) 0.0243(5) Uani 1 1 d . . . . .
H37 H 0.170761 0.994875 0.908379 0.029 Uiso 1 1 calc R U . . .
C20 C -0.0802(3) 0.2748(3) 0.45439(8) 0.0241(5) Uani 1 1 d . . . . .
H20 H -0.088210 0.178076 0.470188 0.029 Uiso 1 1 calc R U . . .
C8 C 0.4862(3) 0.2583(3) 0.65247(8) 0.0198(5) Uani 1 1 d . . . . .
H8 H 0.457347 0.282714 0.621698 0.024 Uiso 1 1 calc R U . . .
C14 C 0.2864(3) 0.0783(3) 0.55303(8) 0.0218(5) Uani 1 1 d . . . . .
H14 H 0.263910 0.003962 0.577173 0.026 Uiso 1 1 calc R U . . .
C33 C 0.3192(3) 0.8113(3) 0.77018(8) 0.0215(5) Uani 1 1 d . . . . .
C6 C 0.5866(3) -0.2307(3) 0.62927(8) 0.0209(5) Uani 1 1 d . . . . .
H6 H 0.499490 -0.181536 0.610332 0.025 Uiso 1 1 calc R U . . .
C13 C 0.2897(3) 0.3156(3) 0.77243(8) 0.0231(5) Uani 1 1 d . . . . .
C23 C -0.0712(3) 0.5503(3) 0.40754(8) 0.0234(5) Uani 1 1 d . . . . .
H23 H -0.066604 0.647148 0.391280 0.028 Uiso 1 1 calc R U . . .
C2 C 0.8502(3) -0.2363(3) 0.65853(8) 0.0210(5) Uani 1 1 d . . . . .
H2 H 0.944257 -0.193000 0.659229 0.025 Uiso 1 1 calc R U . . .
C43 C -0.1544(3) 0.6623(3) 1.00385(8) 0.0220(5) Uani 1 1 d . . . . .
H43 H -0.163145 0.692792 0.972049 0.026 Uiso 1 1 calc R U . . .
C18 C 0.4644(3) 0.2178(3) 0.51432(8) 0.0229(5) Uani 1 1 d . . . . .
H18 H 0.570980 0.243015 0.510152 0.027 Uiso 1 1 calc R U . . .
C34 C 0.4783(3) 0.8351(3) 0.75724(8) 0.0226(5) Uani 1 1 d . . . . .
H34 H 0.507582 0.870151 0.726388 0.027 Uiso 1 1 calc R U . . .
C28 C 0.6115(3) 1.3065(3) 0.86018(8) 0.0251(5) Uani 1 1 d . . . . .
H28 H 0.532615 1.399880 0.864892 0.030 Uiso 1 1 calc R U . . .
C25 C 0.8452(3) 1.0343(3) 0.84850(8) 0.0235(5) Uani 1 1 d . . . . .
H25 H 0.926639 0.941671 0.844956 0.028 Uiso 1 1 calc R U . . .
C19 C -0.2008(3) 0.3534(3) 0.42566(9) 0.0281(5) Uani 1 1 d . . . . .
H19 H -0.290960 0.307394 0.422595 0.034 Uiso 1 1 calc R U . . .
C3 C 0.8366(3) -0.3711(3) 0.68584(8) 0.0260(5) Uani 1 1 d . . . . .
H3 H 0.921336 -0.418549 0.705703 0.031 Uiso 1 1 calc R U . . .
C27 C 0.7598(3) 1.3094(3) 0.83373(9) 0.0279(5) Uani 1 1 d . . . . .
H27 H 0.782115 1.404009 0.819677 0.033 Uiso 1 1 calc R U . . .
C26 C 0.8763(3) 1.1727(3) 0.82783(9) 0.0286(5) Uani 1 1 d . . . . .
H26 H 0.978108 1.174127 0.809459 0.034 Uiso 1 1 calc R U . . .
C5 C 0.5771(3) -0.3668(3) 0.65593(9) 0.0272(5) Uani 1 1 d . . . . .
H5 H 0.484940 -0.412125 0.654628 0.033 Uiso 1 1 calc R U . . .
C46 C -0.1425(3) 0.5706(3) 1.09430(9) 0.0286(6) Uani 1 1 d . . . . .
H46 H -0.137359 0.538802 1.126139 0.034 Uiso 1 1 calc R U . . .
C41 C 0.3621(3) 0.8466(3) 0.99472(9) 0.0275(5) Uani 1 1 d . . . . .
H41 H 0.464463 0.839883 1.007636 0.033 Uiso 1 1 calc R U . . .
C4 C 0.7020(3) -0.4368(3) 0.68451(9) 0.0284(5) Uani 1 1 d . . . . .
H4A H 0.695084 -0.529366 0.703050 0.034 Uiso 1 1 calc R U . . .
C36 C 0.1949(3) 0.8392(3) 0.73492(10) 0.0337(6) Uani 1 1 d . . . . .
F7 F 0.138(2) 1.0027(14) 0.7260(6) 0.074(6) Uani 0.210(9) 1 d . U P A 2
F8 F 0.2227(14) 0.788(3) 0.7007(4) 0.068(6) Uani 0.210(9) 1 d . U P A 2
F9 F 0.042(3) 0.820(3) 0.7557(9) 0.074(7) Uani 0.210(9) 1 d . U P A 2

loop_
_atom_site_aniso_label
_atom_site_aniso_U_11
_atom_site_aniso_U_22
_atom_site_aniso_U_33
_atom_site_aniso_U_23
_atom_site_aniso_U_13
_atom_site_aniso_U_12
S1 0.0152(2) 0.0176(3) 0.0162(3) 0.0007(2) -0.00168(19) -0.0057(2)
S2 0.0188(3) 0.0156(3) 0.0200(3) -0.0016(2) -0.0061(2) -0.0018(2)
F2 0.0293(8) 0.0373(9) 0.0222(7) 0.0064(6) 0.0030(6) -0.0059(6)
F3 0.0206(7) 0.0459(9) 0.0299(8) 0.0032(7) 0.0013(6) 0.0024(6)
O1 0.0222(8) 0.0235(8) 0.0190(8) 0.0048(7) -0.0018(6) -0.0091(7)
F1 0.0477(10) 0.0359(9) 0.0376(9) -0.0202(7) 0.0116(7) -0.0131(8)
O2 0.0151(8) 0.0274(9) 0.0253(9) -0.0004(7) -0.0027(6) -0.0064(7)
O4 0.0183(8) 0.0224(8) 0.0308(9) -0.0062(7) -0.0044(7) 0.0008(7)
O3 0.0320(9) 0.0200(8) 0.0228(9) 0.0040(7) -0.0110(7) -0.0063(7)
N1 0.0178(9) 0.0178(9) 0.0168(9) -0.0011(7) -0.0040(7) -0.0037(7)
N2 0.0186(9) 0.0245(10) 0.0177(9) -0.0022(8) -0.0032(7) -0.0027(8)
N4 0.0186(9) 0.0193(10) 0.0173(9) -0.0036(8) -0.0014(7) -0.0031(8)
F4 0.0244(17) 0.100(4) 0.035(2) -0.019(2) -0.0129(14) 0.022(2)
F6 0.0494(16) 0.0496(18) 0.050(2) -0.0153(14) -0.0293(14) -0.0081(13)
N5 0.0254(10) 0.0237(11) 0.0276(11) -0.0037(9) 0.0037(8) -0.0040(8)
N6 0.0223(10) 0.0228(11) 0.0351(12) -0.0008(9) 0.0037(9) -0.0010(8)
N3 0.0227(10) 0.0262(11) 0.0256(11) 0.0026(9) -0.0048(8) 0.0020(8)
F5 0.059(2) 0.070(2) 0.0444(18) 0.0271(17) -0.0340(16) -0.0227(18)
C44 0.0177(10) 0.0173(11) 0.0186(11) -0.0047(9) -0.0006(8) 0.0024(8)
C30 0.0186(10) 0.0135(10) 0.0184(11) -0.0039(8) -0.0046(8) -0.0027(8)
C1 0.0202(11) 0.0159(10) 0.0147(10) -0.0040(8) 0.0013(8) -0.0032(8)
C11 0.0248(11) 0.0173(11) 0.0160(11) 0.0004(8) -0.0049(9) -0.0048(9)
C39 0.0193(11) 0.0185(11) 0.0173(11) -0.0051(9) 0.0007(8) -0.0006(9)
C12 0.0166(10) 0.0178(11) 0.0219(11) 0.0001(9) -0.0058(8) -0.0034(8)
C29 0.0193(11) 0.0222(11) 0.0186(11) -0.0051(9) -0.0031(9) -0.0028(9)
C10 0.0210(11) 0.0163(10) 0.0192(11) -0.0021(9) -0.0011(9) -0.0061(9)
C15 0.0174(10) 0.0217(11) 0.0206(11) -0.0001(9) -0.0022(9) -0.0053(9)
C31 0.0192(10) 0.0152(10) 0.0184(11) -0.0029(8) -0.0002(8) -0.0017(8)
C24 0.0181(10) 0.0193(11) 0.0164(11) -0.0038(8) -0.0063(8) -0.0046(8)
C16 0.0171(10) 0.0157(10) 0.0158(10) -0.0058(8) -0.0009(8) -0.0006(8)
C32 0.0164(10) 0.0196(11) 0.0273(12) -0.0050(9) -0.0017(9) -0.0042(9)
C9 0.0202(11) 0.0196(11) 0.0223(12) -0.0017(9) -0.0047(9) -0.0019(9)
C7 0.0192(10) 0.0125(10) 0.0178(11) -0.0007(8) -0.0024(8) -0.0055(8)
C45 0.0218(11) 0.0284(13) 0.0208(12) -0.0023(10) -0.0009(9) -0.0024(10)
C38 0.0213(11) 0.0212(11) 0.0185(11) -0.0038(9) -0.0024(9) 0.0009(9)
C35 0.0211(11) 0.0228(12) 0.0187(11) -0.0038(9) -0.0006(9) -0.0076(9)
C21 0.0150(10) 0.0187(11) 0.0145(10) -0.0024(8) -0.0001(8) -0.0014(8)
C22 0.0239(11) 0.0183(11) 0.0186(11) -0.0032(9) -0.0020(9) -0.0046(9)
C42 0.0203(11) 0.0204(12) 0.0362(14) -0.0059(10) -0.0029(10) -0.0003(9)
C17 0.0206(11) 0.0245(12) 0.0160(11) 0.0006(9) -0.0017(9) -0.0072(9)
C40 0.0225(11) 0.0281(13) 0.0198(12) -0.0015(10) -0.0035(9) -0.0037(10)
C37 0.0277(12) 0.0220(12) 0.0201(12) -0.0019(9) 0.0007(9) -0.0007(10)
C20 0.0195(11) 0.0249(12) 0.0272(13) 0.0058(10) -0.0057(9) -0.0066(9)
C8 0.0228(11) 0.0204(11) 0.0163(11) -0.0028(9) -0.0062(9) -0.0026(9)
C14 0.0227(11) 0.0211(11) 0.0199(11) 0.0028(9) -0.0029(9) -0.0033(9)
C33 0.0225(11) 0.0189(11) 0.0233(12) -0.0040(9) -0.0079(9) -0.0012(9)
C6 0.0229(11) 0.0202(11) 0.0202(11) -0.0028(9) -0.0025(9) -0.0055(9)
C13 0.0232(12) 0.0237(12) 0.0212(12) -0.0005(9) 0.0002(9) -0.0045(9)
C23 0.0300(12) 0.0181(11) 0.0195(11) -0.0008(9) -0.0027(9) -0.0008(9)
C2 0.0226(11) 0.0190(11) 0.0213(11) -0.0018(9) -0.0049(9) -0.0035(9)
C43 0.0218(11) 0.0211(11) 0.0215(12) -0.0032(9) -0.0048(9) 0.0000(9)
C18 0.0196(11) 0.0313(13) 0.0193(11) -0.0012(10) -0.0026(9) -0.0091(10)
C34 0.0277(12) 0.0226(12) 0.0175(11) -0.0007(9) -0.0030(9) -0.0059(10)
C28 0.0307(13) 0.0195(11) 0.0252(12) -0.0045(10) -0.0051(10) -0.0034(10)
C25 0.0186(11) 0.0223(12) 0.0295(13) -0.0050(10) -0.0013(9) -0.0032(9)
C19 0.0186(11) 0.0358(14) 0.0305(13) 0.0045(11) -0.0083(10) -0.0084(10)
C3 0.0339(13) 0.0193(12) 0.0221(12) 0.0012(9) -0.0067(10) -0.0003(10)
C27 0.0371(14) 0.0230(12) 0.0276(13) -0.0006(10) -0.0054(11) -0.0143(11)
C26 0.0243(12) 0.0311(14) 0.0325(14) -0.0027(11) 0.0002(10) -0.0122(10)
C5 0.0317(13) 0.0223(12) 0.0295(13) -0.0035(10) 0.0014(10) -0.0109(10)
C46 0.0279(13) 0.0297(13) 0.0224(12) 0.0015(10) 0.0026(10) 0.0012(10)
C41 0.0222(12) 0.0287(13) 0.0307(13) -0.0042(11) -0.0033(10) -0.0029(10)
C4 0.0420(15) 0.0156(11) 0.0260(13) 0.0017(10) 0.0005(11) -0.0065(10)
C36 0.0292(14) 0.0426(16) 0.0301(15) -0.0021(12) -0.0120(11) -0.0065(12)
F7 0.075(9) 0.052(7) 0.098(11) 0.026(7) -0.067(9) -0.012(6)
F8 0.026(5) 0.140(16) 0.033(7) -0.047(8) -0.011(4) 0.018(8)
F9 0.033(8) 0.132(16) 0.060(8) 0.017(11) -0.023(6) -0.029(11)

loop_
_atom_type_symbol
_atom_type_description
_atom_type_scat_dispersion_real
_atom_type_scat_dispersion_imag
_atom_type_scat_source
C C 0.0033 0.0016
;
International Tables for Crystallography
(Vol. C, Tables 4.2.6.8 and 6.1.1.4)
;
H H 0.0000 0.0000
;
International Tables for Crystallography
(Vol. C, Table 6.1.1.4)
;
F F 0.0171 0.0103
;
International Tables for Crystallography
(Vol. C, Tables 4.2.6.8 and 6.1.1.4)
;
N N 0.0061 0.0033
;
International Tables for Crystallography
(Vol. C, Tables 4.2.6.8 and 6.1.1.4)
;
O O 0.0106 0.0060
;
International Tables for Crystallography
(Vol. C, Tables 4.2.6.8 and 6.1.1.4)
;
S S 0.1246 0.1234
;
International Tables for Crystallography
(Vol. C, Tables 4.2.6.8 and 6.1.1.4)
;

loop_
_geom_angle_atom_site_label_1
_geom_angle_atom_site_label_2
_geom_angle_atom_site_label_3
_geom_angle
_geom_angle_site_symmetry_1
_geom_angle_site_symmetry_3
_geom_angle_publ_flag
O2 S1 O1 119.62(10) . . ?
O2 S1 N1 109.86(10) . . ?
O1 S1 N1 104.64(10) . . ?
O2 S1 C7 108.00(10) . . ?
O1 S1 C7 108.39(10) . . ?
N1 S1 C7 105.45(10) . . ?
O3 S2 O4 120.38(10) . . ?
O3 S2 N4 105.36(10) . . ?
O4 S2 N4 108.49(10) . . ?
O3 S2 C30 108.07(10) . . ?
O4 S2 C30 107.54(10) . . ?
N4 S2 C30 106.18(10) . . ?
C1 N1 S1 122.57(15) . . ?
C1 N1 H1 113.9(17) . . ?
S1 N1 H1 108.6(17) . . ?
C18 N2 C14 116.17(19) . . ?
C24 N4 S2 124.48(16) . . ?
C24 N4 H4 114.0(18) . . ?
S2 N4 H4 108.6(19) . . ?
C41 N5 C37 116.2(2) . . ?
C46 N6 C42 115.9(2) . . ?
C23 N3 C19 115.4(2) . . ?
C45 C44 C43 116.5(2) . . ?
C45 C44 C39 121.6(2) . . ?
C43 C44 C39 121.9(2) . . ?
C35 C30 C31 121.6(2) . . ?
C35 C30 S2 119.67(17) . . ?
C31 C30 S2 118.66(17) . . ?
C2 C1 C6 120.1(2) . . ?
C2 C1 N1 122.6(2) . . ?
C6 C1 N1 117.2(2) . . ?
C12 C11 C10 119.5(2) . . ?
C12 C11 H11 120.3 . . ?
C10 C11 H11 120.3 . . ?
C38 C39 C40 117.0(2) . . ?
C38 C39 C44 122.3(2) . . ?
C40 C39 C44 120.7(2) . . ?
C7 C12 C11 119.1(2) . . ?
C7 C12 H12 120.4 . . ?
C11 C12 H12 120.4 . . ?
C28 C29 C24 120.1(2) . . ?
C28 C29 H29 119.9 . . ?
C24 C29 H29 119.9 . . ?
C9 C10 C11 121.1(2) . . ?
C9 C10 C13 120.1(2) . . ?
C11 C10 C13 118.7(2) . . ?
C14 C15 C16 119.8(2) . . ?
C14 C15 H15 120.1 . . ?
C16 C15 H15 120.1 . . ?
C32 C31 C30 118.9(2) . . ?
C32 C31 H31 120.6 . . ?
C30 C31 H31 120.6 . . ?
C25 C24 C29 119.5(2) . . ?
C25 C24 N4 122.4(2) . . ?
C29 C24 N4 117.9(2) . . ?
C17 C16 C15 116.5(2) . . ?
C17 C16 C21 122.1(2) . . ?
C15 C16 C21 121.46(19) . . ?
C31 C32 C33 119.8(2) . . ?
C31 C32 H32 120.1 . . ?
C33 C32 H32 120.1 . . ?
C8 C9 C10 119.6(2) . . ?
C8 C9 H9 120.2 . . ?
C10 C9 H9 120.2 . . ?
C12 C7 C8 121.6(2) . . ?
C12 C7 S1 120.67(17) . . ?
C8 C7 S1 117.71(17) . . ?
C46 C45 C44 119.4(2) . . ?
C46 C45 H45 120.3 . . ?
C44 C45 H45 120.3 . . ?
C37 C38 C39 119.4(2) . . ?
C37 C38 H38 120.3 . . ?
C39 C38 H38 120.3 . . ?
C30 C35 C34 119.1(2) . . ?
C30 C35 H35 120.5 . . ?
C34 C35 H35 120.5 . . ?
C22 C21 C20 117.0(2) . . ?
C22 C21 C16 121.7(2) . . ?
C20 C21 C16 121.3(2) . . ?
C21 C22 C23 119.3(2) . . ?
C21 C22 H22 120.3 . . ?
C23 C22 H22 120.3 . . ?
N6 C42 C43 124.1(2) . . ?
N6 C42 H42 117.9 . . ?
C43 C42 H42 117.9 . . ?
C18 C17 C16 119.7(2) . . ?
C18 C17 H17 120.1 . . ?
C16 C17 H17 120.1 . . ?
C41 C40 C39 119.1(2) . . ?
C41 C40 H40 120.4 . . ?
C39 C40 H40 120.4 . . ?
N5 C37 C38 124.0(2) . . ?
N5 C37 H37 118.0 . . ?
C38 C37 H37 118.0 . . ?
C19 C20 C21 119.0(2) . . ?
C19 C20 H20 120.5 . . ?
C21 C20 H20 120.5 . . ?
C9 C8 C7 119.1(2) . . ?
C9 C8 H8 120.4 . . ?
C7 C8 H8 120.4 . . ?
N2 C14 C15 123.8(2) . . ?
N2 C14 H14 118.1 . . ?
C15 C14 H14 118.1 . . ?
C34 C33 C32 121.0(2) . . ?
C34 C33 C36 119.3(2) . . ?
C32 C33 C36 119.6(2) . . ?
C5 C6 C1 120.1(2) . . ?
C5 C6 H6 120.0 . . ?
C1 C6 H6 120.0 . . ?
F1 C13 F3 106.6(2) . . ?
F1 C13 F2 106.09(19) . . ?
F3 C13 F2 106.56(19) . . ?
F1 C13 C10 112.20(19) . . ?
F3 C13 C10 112.69(19) . . ?
F2 C13 C10 112.21(19) . . ?
N3 C23 C22 124.6(2) . . ?
N3 C23 H23 117.7 . . ?
C22 C23 H23 117.7 . . ?
C1 C2 C3 119.0(2) . . ?
C1 C2 H2 120.5 . . ?
C3 C2 H2 120.5 . . ?
C42 C43 C44 119.7(2) . . ?
C42 C43 H43 120.1 . . ?
C44 C43 H43 120.1 . . ?
N2 C18 C17 124.0(2) . . ?
N2 C18 H18 118.0 . . ?
C17 C18 H18 118.0 . . ?
C33 C34 C35 119.6(2) . . ?
C33 C34 H34 120.2 . . ?
C35 C34 H34 120.2 . . ?
C27 C28 C29 120.5(2) . . ?
C27 C28 H28 119.7 . . ?
C29 C28 H28 119.7 . . ?
C26 C25 C24 119.7(2) . . ?
C26 C25 H25 120.1 . . ?
C24 C25 H25 120.1 . . ?
N3 C19 C20 124.8(2) . . ?
N3 C19 H19 117.6 . . ?
C20 C19 H19 117.6 . . ?
C4 C3 C2 121.1(2) . . ?
C4 C3 H3 119.5 . . ?
C2 C3 H3 119.5 . . ?
C28 C27 C26 119.4(2) . . ?
C28 C27 H27 120.3 . . ?
C26 C27 H27 120.3 . . ?
C25 C26 C27 120.6(2) . . ?
C25 C26 H26 119.7 . . ?
C27 C26 H26 119.7 . . ?
C6 C5 C4 120.1(2) . . ?
C6 C5 H5 120.0 . . ?
C4 C5 H5 120.0 . . ?
N6 C46 C45 124.5(2) . . ?
N6 C46 H46 117.8 . . ?
C45 C46 H46 117.8 . . ?
N5 C41 C40 124.2(2) . . ?
N5 C41 H41 117.9 . . ?
C40 C41 H41 117.9 . . ?
C3 C4 C5 119.6(2) . . ?
C3 C4 H4A 120.2 . . ?
C5 C4 H4A 120.2 . . ?
F4 C36 F5 109.6(3) . . ?
F4 C36 F6 105.6(4) . . ?
F5 C36 F6 103.3(3) . . ?
F8 C36 F9 110.7(14) . . ?
F8 C36 F7 108.3(11) . . ?
F9 C36 F7 93.6(10) . . ?
F8 C36 C33 123.3(6) . . ?
F4 C36 C33 113.7(3) . . ?
F5 C36 C33 113.1(2) . . ?
F6 C36 C33 110.7(2) . . ?
F9 C36 C33 109.8(11) . . ?
F7 C36 C33 106.9(5) . . ?

loop_
_geom_bond_atom_site_label_1
_geom_bond_atom_site_label_2
_geom_bond_distance
_geom_bond_site_symmetry_2
_geom_bond_publ_flag
S1 O2 1.4339(16) . ?
S1 O1 1.4354(16) . ?
S1 N1 1.6332(19) . ?
S1 C7 1.769(2) . ?
S2 O3 1.4288(17) . ?
S2 O4 1.4334(17) . ?
S2 N4 1.639(2) . ?
S2 C30 1.770(2) . ?
F2 C13 1.343(3) . ?
F3 C13 1.342(3) . ?
F1 C13 1.339(3) . ?
N1 C1 1.429(3) . ?
N1 H1 0.87(3) . ?
N2 C18 1.338(3) . ?
N2 C14 1.345(3) . ?
N4 C24 1.425(3) . ?
N4 H4 0.85(3) . ?
F4 C36 1.305(6) . ?
F6 C36 1.369(4) . ?
N5 C41 1.336(3) . ?
N5 C37 1.343(3) . ?
N6 C46 1.339(3) . ?
N6 C42 1.339(3) . ?
N3 C23 1.334(3) . ?
N3 C19 1.340(3) . ?
F5 C36 1.329(4) . ?
C44 C45 1.396(3) . ?
C44 C43 1.399(3) . ?
C44 C39 1.480(3) . ?
C30 C35 1.387(3) . ?
C30 C31 1.395(3) . ?
C1 C2 1.390(3) . ?
C1 C6 1.395(3) . ?
C11 C12 1.388(3) . ?
C11 C10 1.394(3) . ?
C11 H11 0.9500 . ?
C39 C38 1.396(3) . ?
C39 C40 1.397(3) . ?
C12 C7 1.386(3) . ?
C12 H12 0.9500 . ?
C29 C28 1.384(3) . ?
C29 C24 1.395(3) . ?
C29 H29 0.9500 . ?
C10 C9 1.386(3) . ?
C10 C13 1.496(3) . ?
C15 C14 1.379(3) . ?
C15 C16 1.398(3) . ?
C15 H15 0.9500 . ?
C31 C32 1.385(3) . ?
C31 H31 0.9500 . ?
C24 C25 1.391(3) . ?
C16 C17 1.394(3) . ?
C16 C21 1.487(3) . ?
C32 C33 1.393(3) . ?
C32 H32 0.9500 . ?
C9 C8 1.384(3) . ?
C9 H9 0.9500 . ?
C7 C8 1.393(3) . ?
C45 C46 1.383(4) . ?
C45 H45 0.9500 . ?
C38 C37 1.380(3) . ?
C38 H38 0.9500 . ?
C35 C34 1.393(3) . ?
C35 H35 0.9500 . ?
C21 C22 1.388(3) . ?
C21 C20 1.398(3) . ?
C22 C23 1.388(3) . ?
C22 H22 0.9500 . ?
C42 C43 1.381(3) . ?
C42 H42 0.9500 . ?
C17 C18 1.384(3) . ?
C17 H17 0.9500 . ?
C40 C41 1.386(3) . ?
C40 H40 0.9500 . ?
C37 H37 0.9500 . ?
C20 C19 1.384(3) . ?
C20 H20 0.9500 . ?
C8 H8 0.9500 . ?
C14 H14 0.9500 . ?
C33 C34 1.385(3) . ?
C33 C36 1.498(3) . ?
C6 C5 1.387(3) . ?
C6 H6 0.9500 . ?
C23 H23 0.9500 . ?
C2 C3 1.393(3) . ?
C2 H2 0.9500 . ?
C43 H43 0.9500 . ?
C18 H18 0.9500 . ?
C34 H34 0.9500 . ?
C28 C27 1.381(4) . ?
C28 H28 0.9500 . ?
C25 C26 1.387(3) . ?
C25 H25 0.9500 . ?
C19 H19 0.9500 . ?
C3 C4 1.382(4) . ?
C3 H3 0.9500 . ?
C27 C26 1.390(4) . ?
C27 H27 0.9500 . ?
C26 H26 0.9500 . ?
C5 C4 1.388(4) . ?
C5 H5 0.9500 . ?
C46 H46 0.9500 . ?
C41 H41 0.9500 . ?
C4 H4A 0.9500 . ?
C36 F8 1.137(11) . ?
C36 F9 1.38(2) . ?
C36 F7 1.439(12) . ?

loop_
_geom_hbond_atom_site_label_D
_geom_hbond_atom_site_label_H
_geom_hbond_atom_site_label_A
_geom_hbond_site_symmetry_D
_geom_hbond_site_symmetry_H
_geom_hbond_site_symmetry_A
_geom_hbond_distance_DA
_geom_hbond_distance_DH
_geom_hbond_distance_HA
_geom_hbond_angle_DHA
_geom_hbond_publ_flag
N1 H1 N2 . . . 2.940(3) 0.87(3) 2.07(3) 173(3) no
N4 H4 N5 . . . 2.920(3) 0.85(3) 2.08(3) 177(3) no

loop_
_geom_torsion_atom_site_label_1
_geom_torsion_atom_site_label_2
_geom_torsion_atom_site_label_3
_geom_torsion_atom_site_label_4
_geom_torsion
_geom_torsion_site_symmetry_1
_geom_torsion_site_symmetry_2
_geom_torsion_site_symmetry_3
_geom_torsion_site_symmetry_4
_geom_torsion_publ_flag
O2 S1 N1 C1 57.22(19) . . . . ?
O1 S1 N1 C1 -173.17(17) . . . . ?
C7 S1 N1 C1 -58.93(19) . . . . ?
O3 S2 N4 C24 177.58(17) . . . . ?
O4 S2 N4 C24 47.4(2) . . . . ?
C30 S2 N4 C24 -67.9(2) . . . . ?
O3 S2 C30 C35 -157.61(18) . . . . ?
O4 S2 C30 C35 -26.2(2) . . . . ?
N4 S2 C30 C35 89.76(19) . . . . ?
O3 S2 C30 C31 24.8(2) . . . . ?
O4 S2 C30 C31 156.15(17) . . . . ?
N4 S2 C30 C31 -87.86(19) . . . . ?
S1 N1 C1 C2 -44.8(3) . . . . ?
S1 N1 C1 C6 138.24(19) . . . . ?
C45 C44 C39 C38 -160.8(2) . . . . ?
C43 C44 C39 C38 21.3(3) . . . . ?
C45 C44 C39 C40 19.8(3) . . . . ?
C43 C44 C39 C40 -158.2(2) . . . . ?
C10 C11 C12 C7 0.4(3) . . . . ?
C12 C11 C10 C9 -1.1(3) . . . . ?
C12 C11 C10 C13 -179.0(2) . . . . ?
C35 C30 C31 C32 -0.7(3) . . . . ?
S2 C30 C31 C32 176.91(17) . . . . ?
C28 C29 C24 C25 -1.0(3) . . . . ?
C28 C29 C24 N4 174.6(2) . . . . ?
S2 N4 C24 C25 -46.7(3) . . . . ?
S2 N4 C24 C29 137.78(19) . . . . ?
C14 C15 C16 C17 -0.4(3) . . . . ?
C14 C15 C16 C21 -179.2(2) . . . . ?
C30 C31 C32 C33 -0.6(3) . . . . ?
C11 C10 C9 C8 1.0(3) . . . . ?
C13 C10 C9 C8 178.9(2) . . . . ?
C11 C12 C7 C8 0.3(3) . . . . ?
C11 C12 C7 S1 -177.41(17) . . . . ?
O2 S1 C7 C12 -15.2(2) . . . . ?
O1 S1 C7 C12 -146.13(18) . . . . ?
N1 S1 C7 C12 102.27(19) . . . . ?
O2 S1 C7 C8 167.03(17) . . . . ?
O1 S1 C7 C8 36.1(2) . . . . ?
N1 S1 C7 C8 -75.55(19) . . . . ?
C43 C44 C45 C46 1.3(3) . . . . ?
C39 C44 C45 C46 -176.8(2) . . . . ?
C40 C39 C38 C37 1.0(3) . . . . ?
C44 C39 C38 C37 -178.5(2) . . . . ?
C31 C30 C35 C34 1.0(3) . . . . ?
S2 C30 C35 C34 -176.58(18) . . . . ?
C17 C16 C21 C22 -20.5(3) . . . . ?
C15 C16 C21 C22 158.3(2) . . . . ?
C17 C16 C21 C20 159.3(2) . . . . ?
C15 C16 C21 C20 -22.0(3) . . . . ?
C20 C21 C22 C23 -0.3(3) . . . . ?
C16 C21 C22 C23 179.5(2) . . . . ?
C46 N6 C42 C43 0.8(4) . . . . ?
C15 C16 C17 C18 1.3(3) . . . . ?
C21 C16 C17 C18 -179.9(2) . . . . ?
C38 C39 C40 C41 -0.7(3) . . . . ?
C44 C39 C40 C41 178.8(2) . . . . ?
C41 N5 C37 C38 -0.8(4) . . . . ?
C39 C38 C37 N5 -0.3(4) . . . . ?
C22 C21 C20 C19 0.1(3) . . . . ?
C16 C21 C20 C19 -179.7(2) . . . . ?
C10 C9 C8 C7 -0.2(3) . . . . ?
C12 C7 C8 C9 -0.4(3) . . . . ?
S1 C7 C8 C9 177.38(17) . . . . ?
C18 N2 C14 C15 1.9(3) . . . . ?
C16 C15 C14 N2 -1.3(4) . . . . ?
C31 C32 C33 C34 1.6(3) . . . . ?
C31 C32 C33 C36 179.4(2) . . . . ?
C2 C1 C6 C5 -1.1(3) . . . . ?
N1 C1 C6 C5 175.9(2) . . . . ?
C9 C10 C13 F1 -105.5(2) . . . . ?
C11 C10 C13 F1 72.5(3) . . . . ?
C9 C10 C13 F3 14.9(3) . . . . ?
C11 C10 C13 F3 -167.2(2) . . . . ?
C9 C10 C13 F2 135.2(2) . . . . ?
C11 C10 C13 F2 -46.9(3) . . . . ?
C19 N3 C23 C22 0.3(4) . . . . ?
C21 C22 C23 N3 0.1(4) . . . . ?
C6 C1 C2 C3 -0.3(3) . . . . ?
N1 C1 C2 C3 -177.2(2) . . . . ?
N6 C42 C43 C44 -0.1(4) . . . . ?
C45 C44 C43 C42 -0.9(3) . . . . ?
C39 C44 C43 C42 177.2(2) . . . . ?
C14 N2 C18 C17 -0.8(3) . . . . ?
C16 C17 C18 N2 -0.7(4) . . . . ?
C32 C33 C34 C35 -1.3(4) . . . . ?
C36 C33 C34 C35 -179.1(2) . . . . ?
C30 C35 C34 C33 0.0(3) . . . . ?
C24 C29 C28 C27 2.2(4) . . . . ?
C29 C24 C25 C26 -0.9(3) . . . . ?
N4 C24 C25 C26 -176.3(2) . . . . ?
C23 N3 C19 C20 -0.5(4) . . . . ?
C21 C20 C19 N3 0.3(4) . . . . ?
C1 C2 C3 C4 1.2(4) . . . . ?
C29 C28 C27 C26 -1.4(4) . . . . ?
C24 C25 C26 C27 1.6(4) . . . . ?
C28 C27 C26 C25 -0.5(4) . . . . ?
C1 C6 C5 C4 1.7(4) . . . . ?
C42 N6 C46 C45 -0.4(4) . . . . ?
C44 C45 C46 N6 -0.7(4) . . . . ?
C37 N5 C41 C40 1.1(4) . . . . ?
C39 C40 C41 N5 -0.4(4) . . . . ?
C2 C3 C4 C5 -0.7(4) . . . . ?
C6 C5 C4 C3 -0.7(4) . . . . ?
C34 C33 C36 F8 51.1(16) . . . . ?
C32 C33 C36 F8 -126.7(16) . . . . ?
C34 C33 C36 F4 -148.7(4) . . . . ?
C32 C33 C36 F4 33.4(5) . . . . ?
C34 C33 C36 F5 -22.7(4) . . . . ?
C32 C33 C36 F5 159.4(3) . . . . ?
C34 C33 C36 F6 92.6(3) . . . . ?
C32 C33 C36 F6 -85.3(3) . . . . ?
C34 C33 C36 F9 -175.5(12) . . . . ?
C32 C33 C36 F9 6.6(12) . . . . ?
C34 C33 C36 F7 -75.2(10) . . . . ?
C32 C33 C36 F7 106.9(9) . . . . ?
